data_7017107
loop_
_publ_author_name
'Whitelaw, Emma L.'
'Loraine, Gaynor'
'Mahon, Mary F.'
'Jones, Matthew D.'

_publ_section_title
;
 Salalen aluminium complexes and their exploitation for the ring opening
 polymerisation of rac-lactide.
;
_journal_issue 43
_journal_name_full 'Dalton transactions (Cambridge, England : 2003)'
_journal_page_first 11469
_journal_page_last 11473
_journal_paper_doi 10.1039/c1dt11438g
_journal_volume 40
_journal_year 2011
_chemical_formula_sum 'C39 H55 Al N2 O2'
_chemical_formula_weight 610.83
_chemical_name_systematic
;
?
;
_space_group_IT_number 61
_symmetry_cell_setting orthorhombic
_symmetry_space_group_name_Hall '-P 2bc 2ac'
_symmetry_space_group_name_H-M 'P c a b'
_atom_sites_solution_hydrogens geom
_atom_sites_solution_primary direct
_atom_sites_solution_secondary difmap
_audit_creation_method SHELXL-97
_cell_angle_alpha 90.00
_cell_angle_beta 90.00
_cell_angle_gamma 90.00
_cell_formula_units_Z 8
_cell_length_a 10.0400(5)
_cell_length_b 22.8750(14)
_cell_length_c 31.7450(18)
_cell_measurement_reflns_used 95608
_cell_measurement_temperature 150(2)
_cell_measurement_theta_max 25.03
_cell_measurement_theta_min 3.51
_cell_volume 7290.7(7)
_computing_cell_refinement 'HKL Scalepack (Otwinski & Minor, 1997)'
_computing_data_collection 'Collect (Nonius BV, 1997-2000)'
_computing_data_reduction 'HKL Denzo & Scalepack (Otwinski & Minor 1997)'
_computing_molecular_graphics 'Ortep-3 for Windows (Farrugia, 1997)'
_computing_publication_material 'WinGX publication routines (Farrugia, 1999)'
_computing_structure_refinement 'SHELXL-97 (Sheldrick, 1997)'
_computing_structure_solution
;
SIR97- Altomare A., Burla M.C., Camalli M., Cascarano G.L., Giacovazzo C. ,
Guagliardi A., Moliterni A.G.G., Polidori G.,Spagna R.
(1999) J. Appl. Cryst. 32, 115-119.
;
_diffrn_ambient_temperature 150(2)
_diffrn_measured_fraction_theta_full 0.980
_diffrn_measured_fraction_theta_max 0.980
_diffrn_measurement_device_type 'nonius kappa ccd'
_diffrn_measurement_method ccd
_diffrn_radiation_monochromator graphite
_diffrn_radiation_source 'fine-focus sealed tube'
_diffrn_radiation_type MoK\a
_diffrn_radiation_wavelength 0.71073
_diffrn_reflns_av_R_equivalents 0.1130
_diffrn_reflns_av_sigmaI/netI 0.0852
_diffrn_reflns_limit_h_max 11
_diffrn_reflns_limit_h_min -11
_diffrn_reflns_limit_k_max 27
_diffrn_reflns_limit_k_min -25
_diffrn_reflns_limit_l_max 37
_diffrn_reflns_limit_l_min -36
_diffrn_reflns_number 58588
_diffrn_reflns_theta_full 25.02
_diffrn_reflns_theta_max 25.02
_diffrn_reflns_theta_min 3.56
_exptl_absorpt_coefficient_mu 0.090
_exptl_absorpt_correction_type none
_exptl_crystal_colour yellow
_exptl_crystal_density_diffrn 1.113
_exptl_crystal_density_method 'not measured'
_exptl_crystal_description block
_exptl_crystal_F_000 2656
_exptl_crystal_size_max 0.50
_exptl_crystal_size_mid 0.20
_exptl_crystal_size_min 0.10
_refine_diff_density_max 0.576
_refine_diff_density_min -0.324
_refine_diff_density_rms 0.077
_refine_ls_extinction_method none
_refine_ls_goodness_of_fit_ref 1.041
_refine_ls_hydrogen_treatment constr
_refine_ls_matrix_type full
_refine_ls_number_parameters 410
_refine_ls_number_reflns 6295
_refine_ls_number_restraints 0
_refine_ls_restrained_S_all 1.041
_refine_ls_R_factor_all 0.1157
_refine_ls_R_factor_gt 0.0583
_refine_ls_shift/su_max 0.000
_refine_ls_shift/su_mean 0.000
_refine_ls_structure_factor_coef Fsqd
_refine_ls_weighting_details 'calc w=1/[\s^2^(Fo^2^)+(0.0548P)^2^+3.9470P] where P=(Fo^2^+2Fc^2^)/3'
_refine_ls_weighting_scheme calc
_refine_ls_wR_factor_gt 0.1168
_refine_ls_wR_factor_ref 0.1393
_reflns_number_gt 4020
_reflns_number_total 6295
_reflns_threshold_expression >2sigma(I)
_cod_data_source_file c1dt11438g.txt
_cod_data_source_block Al(Me)(2)
_cod_depositor_comments
;
The following automatic conversions were performed:

'_symmetry_cell_setting' value 'Orthorhombic' changed to
'orthorhombic' according to
/home/saulius/struct/CIF-dictionaries/cif_core.dic dictionary named
'cif_core.dic' version 2.4.1 from 2010-06-29.

Automatic conversion script
Id: cif_fix_values 1715 2011-07-08 13:25:40Z adriana 
;
_cod_original_sg_symbol_H-M Pcab
_cod_database_code 7017107

loop_
_symmetry_equiv_pos_as_xyz
'x, y, z'
'-x, -y+1/2, z+1/2'
'x+1/2, -y, -z+1/2'
'-x+1/2, y+1/2, -z'
'-x, -y, -z'
'x, y-1/2, -z-1/2'
'-x-1/2, y, z-1/2'
'x-1/2, -y-1/2, z'

loop_
_atom_site_label
_atom_site_type_symbol
_atom_site_fract_x
_atom_site_fract_y
_atom_site_fract_z
_atom_site_U_iso_or_equiv
_atom_site_adp_type
_atom_site_occupancy
_atom_site_symmetry_multiplicity
_atom_site_calc_flag
_atom_site_refinement_flags
Al1 Al 0.97851(7) 0.13637(3) 0.34104(2) 0.0270(2) Uani 1 1 d .
O1 O 1.13226(15) 0.13457(7) 0.36830(5) 0.0273(4) Uani 1 1 d .
N1 N 0.9043(2) 0.21363(9) 0.32860(6) 0.0286(5) Uani 1 1 d .
C1 C 0.8554(3) 0.07113(12) 0.33261(9) 0.0412(7) Uani 1 1 d .
H1A H 0.9061 0.0352 0.3275 0.062 Uiso 1 1 calc R
H1B H 0.7981 0.0793 0.3083 0.062 Uiso 1 1 calc R
H1C H 0.8002 0.0662 0.3578 0.062 Uiso 1 1 calc R
O2 O 1.05651(16) 0.13458(7) 0.28932(5) 0.0302(4) Uani 1 1 d .
N2 N 0.88729(19) 0.16406(9) 0.40496(6) 0.0277(5) Uani 1 1 d .
C2 C 1.1772(2) 0.13911(10) 0.40835(8) 0.0259(6) Uani 1 1 d .
C3 C 1.1096(2) 0.17491(10) 0.43698(8) 0.0266(6) Uani 1 1 d .
C4 C 1.1541(3) 0.18000(11) 0.47839(8) 0.0304(6) Uani 1 1 d .
H4 H 1.1050 0.2036 0.4975 0.036 Uiso 1 1 calc R
C5 C 1.2680(3) 0.15169(11) 0.49267(8) 0.0329(7) Uani 1 1 d .
C6 C 1.3351(3) 0.11717(11) 0.46291(8) 0.0331(7) Uani 1 1 d .
H6 H 1.4144 0.0980 0.4716 0.040 Uiso 1 1 calc R
C7 C 1.2932(2) 0.10898(11) 0.42128(8) 0.0281(6) Uani 1 1 d .
C8 C 1.3728(3) 0.06947(11) 0.39106(8) 0.0311(6) Uani 1 1 d .
C9 C 1.2835(3) 0.01998(11) 0.37411(9) 0.0419(7) Uani 1 1 d .
H9A H 1.2069 0.0369 0.3594 0.063 Uiso 1 1 calc R
H9B H 1.2521 -0.0041 0.3976 0.063 Uiso 1 1 calc R
H9C H 1.3347 -0.0043 0.3545 0.063 Uiso 1 1 calc R
C10 C 1.4249(3) 0.10596(12) 0.35414(8) 0.0347(7) Uani 1 1 d .
H10A H 1.4809 0.1377 0.3649 0.052 Uiso 1 1 calc R
H10B H 1.3495 0.1225 0.3385 0.052 Uiso 1 1 calc R
H10C H 1.4776 0.0811 0.3354 0.052 Uiso 1 1 calc R
C11 C 1.4934(3) 0.04087(13) 0.41247(9) 0.0440(8) Uani 1 1 d .
H11A H 1.5393 0.0155 0.3923 0.066 Uiso 1 1 calc R
H11B H 1.4632 0.0176 0.4365 0.066 Uiso 1 1 calc R
H11C H 1.5548 0.0713 0.4223 0.066 Uiso 1 1 calc R
C12 C 1.3229(3) 0.15948(12) 0.53756(8) 0.0386(7) Uani 1 1 d .
C13 C 1.3733(3) 0.10126(13) 0.55524(9) 0.0485(8) Uani 1 1 d .
H13A H 1.4094 0.1074 0.5836 0.073 Uiso 1 1 calc R
H13B H 1.4434 0.0858 0.5369 0.073 Uiso 1 1 calc R
H13C H 1.2995 0.0733 0.5566 0.073 Uiso 1 1 calc R
C14 C 1.4398(3) 0.20309(14) 0.53632(10) 0.0544(9) Uani 1 1 d .
H14A H 1.4072 0.2415 0.5273 0.082 Uiso 1 1 calc R
H14B H 1.5073 0.1892 0.5164 0.082 Uiso 1 1 calc R
H14C H 1.4793 0.2063 0.5645 0.082 Uiso 1 1 calc R
C15 C 1.2175(3) 0.18350(15) 0.56737(9) 0.0575(9) Uani 1 1 d .
H15A H 1.1402 0.1573 0.5675 0.086 Uiso 1 1 calc R
H15B H 1.1899 0.2224 0.5579 0.086 Uiso 1 1 calc R
H15C H 1.2544 0.1862 0.5959 0.086 Uiso 1 1 calc R
C16 C 0.9870(2) 0.20667(11) 0.42242(8) 0.0282(6) Uani 1 1 d .
H16A H 1.0115 0.2354 0.4004 0.034 Uiso 1 1 calc R
H16B H 0.9471 0.2282 0.4464 0.034 Uiso 1 1 calc R
C17 C 0.8558(3) 0.12042(12) 0.43732(8) 0.0336(7) Uani 1 1 d .
C18 C 0.9080(3) 0.06446(12) 0.43429(9) 0.0393(7) Uani 1 1 d .
H18 H 0.9630 0.0544 0.4110 0.047 Uiso 1 1 calc R
C19 C 0.8803(3) 0.02311(14) 0.46494(10) 0.0515(8) Uani 1 1 d .
H19 H 0.9160 -0.0152 0.4624 0.062 Uiso 1 1 calc R
C20 C 0.8016(3) 0.03704(16) 0.49899(11) 0.0601(10) Uani 1 1 d .
H20 H 0.7818 0.0084 0.5197 0.072 Uiso 1 1 calc R
C21 C 0.7516(3) 0.09313(16) 0.50282(10) 0.0572(9) Uani 1 1 d .
H21 H 0.6988 0.1032 0.5266 0.069 Uiso 1 1 calc R
C22 C 0.7782(3) 0.13506(14) 0.47203(9) 0.0454(8) Uani 1 1 d .
H22 H 0.7433 0.1735 0.4748 0.055 Uiso 1 1 calc R
C23 C 0.7647(2) 0.19404(12) 0.39003(9) 0.0328(7) Uani 1 1 d .
H23A H 0.7219 0.2146 0.4139 0.039 Uiso 1 1 calc R
H23B H 0.7011 0.1647 0.3790 0.039 Uiso 1 1 calc R
C24 C 0.7980(3) 0.23755(11) 0.35576(9) 0.0342(7) Uani 1 1 d .
H24A H 0.7177 0.2456 0.3386 0.041 Uiso 1 1 calc R
H24B H 0.8281 0.2748 0.3686 0.041 Uiso 1 1 calc R
C25 C 0.9468(2) 0.24756(11) 0.29849(8) 0.0293(6) Uani 1 1 d .
H25 H 0.9086 0.2855 0.2970 0.035 Uiso 1 1 calc R
C26 C 1.0450(2) 0.23346(10) 0.26747(8) 0.0269(6) Uani 1 1 d .
C27 C 1.0917(2) 0.17543(11) 0.26244(8) 0.0275(6) Uani 1 1 d .
C28 C 1.1723(2) 0.16229(11) 0.22667(8) 0.0278(6) Uani 1 1 d .
C29 C 1.2118(2) 0.20905(11) 0.20169(8) 0.0308(6) Uani 1 1 d .
H29 H 1.2686 0.2006 0.1785 0.037 Uiso 1 1 calc R
C30 C 1.1747(3) 0.26799(11) 0.20773(8) 0.0300(6) Uani 1 1 d .
C31 C 1.0874(3) 0.27830(11) 0.24018(8) 0.0299(6) Uani 1 1 d .
H31 H 1.0545 0.3168 0.2443 0.036 Uiso 1 1 calc R
C32 C 1.2093(3) 0.09857(11) 0.21611(8) 0.0321(6) Uani 1 1 d .
C33 C 1.0830(3) 0.06172(12) 0.21099(10) 0.0464(8) Uani 1 1 d .
H33A H 1.0274 0.0785 0.1887 0.070 Uiso 1 1 calc R
H33B H 1.0333 0.0615 0.2376 0.070 Uiso 1 1 calc R
H33C H 1.1076 0.0216 0.2034 0.070 Uiso 1 1 calc R
C34 C 1.2968(3) 0.07212(12) 0.25104(9) 0.0388(7) Uani 1 1 d .
H34A H 1.3185 0.0315 0.2439 0.058 Uiso 1 1 calc R
H34B H 1.2484 0.0731 0.2778 0.058 Uiso 1 1 calc R
H34C H 1.3791 0.0948 0.2536 0.058 Uiso 1 1 calc R
C35 C 1.2870(3) 0.09460(13) 0.17480(9) 0.0511(8) Uani 1 1 d .
H35A H 1.3057 0.0535 0.1684 0.077 Uiso 1 1 calc R
H35B H 1.3710 0.1161 0.1775 0.077 Uiso 1 1 calc R
H35C H 1.2339 0.1117 0.1520 0.077 Uiso 1 1 calc R
C36 C 1.2207(3) 0.31622(11) 0.17753(8) 0.0348(7) Uani 1 1 d .
C37 C 1.2183(3) 0.37602(12) 0.19893(11) 0.0568(9) Uani 1 1 d .
H37A H 1.2723 0.3747 0.2246 0.085 Uiso 1 1 calc R
H37B H 1.1264 0.3863 0.2062 0.085 Uiso 1 1 calc R
H37C H 1.2548 0.4055 0.1797 0.085 Uiso 1 1 calc R
C38 C 1.1275(3) 0.31711(14) 0.13888(10) 0.0496(8) Uani 1 1 d .
H38A H 1.0361 0.3251 0.1481 0.074 Uiso 1 1 calc R
H38B H 1.1307 0.2791 0.1247 0.074 Uiso 1 1 calc R
H38C H 1.1565 0.3477 0.1193 0.074 Uiso 1 1 calc R
C39 C 1.3629(3) 0.30514(13) 0.16178(9) 0.0426(7) Uani 1 1 d .
H39A H 1.3921 0.3382 0.1444 0.064 Uiso 1 1 calc R
H39B H 1.3647 0.2693 0.1449 0.064 Uiso 1 1 calc R
H39C H 1.4229 0.3009 0.1860 0.064 Uiso 1 1 calc R

loop_
_atom_site_aniso_label
_atom_site_aniso_U_11
_atom_site_aniso_U_22
_atom_site_aniso_U_33
_atom_site_aniso_U_23
_atom_site_aniso_U_13
_atom_site_aniso_U_12
Al1 0.0244(4) 0.0269(4) 0.0298(4) 0.0006(3) -0.0021(3) -0.0010(3)
O1 0.0227(10) 0.0320(10) 0.0272(10) -0.0024(8) -0.0007(7) 0.0014(8)
N1 0.0233(12) 0.0332(13) 0.0291(12) -0.0011(10) -0.0012(10) 0.0037(10)
C1 0.0434(18) 0.0391(17) 0.0410(17) -0.0049(14) -0.0014(14) -0.0069(14)
O2 0.0344(11) 0.0280(10) 0.0283(10) 0.0029(8) 0.0009(8) 0.0025(8)
N2 0.0186(11) 0.0317(12) 0.0328(12) 0.0020(10) -0.0001(9) -0.0015(9)
C2 0.0230(14) 0.0287(14) 0.0260(14) 0.0013(12) 0.0005(11) -0.0022(12)
C3 0.0214(14) 0.0260(14) 0.0325(15) -0.0002(12) 0.0006(11) -0.0002(11)
C4 0.0305(16) 0.0319(15) 0.0288(15) -0.0048(12) 0.0017(12) 0.0032(12)
C5 0.0346(16) 0.0355(16) 0.0286(15) -0.0003(12) -0.0018(12) 0.0044(13)
C6 0.0318(16) 0.0350(16) 0.0324(15) 0.0016(13) -0.0043(12) 0.0081(12)
C7 0.0242(15) 0.0289(15) 0.0313(15) 0.0010(12) 0.0002(11) 0.0015(12)
C8 0.0307(15) 0.0314(15) 0.0313(15) -0.0001(12) -0.0003(12) 0.0051(12)
C9 0.0457(19) 0.0330(16) 0.0470(18) -0.0034(14) 0.0036(14) 0.0016(14)
C10 0.0287(15) 0.0404(17) 0.0351(15) -0.0050(13) 0.0016(12) 0.0028(13)
C11 0.0429(18) 0.0483(18) 0.0409(17) -0.0042(14) -0.0022(14) 0.0200(15)
C12 0.0407(17) 0.0460(17) 0.0291(15) 0.0015(13) -0.0013(13) 0.0082(14)
C13 0.053(2) 0.058(2) 0.0342(17) 0.0063(15) -0.0059(14) 0.0088(16)
C14 0.058(2) 0.064(2) 0.0418(18) 0.0003(16) -0.0078(16) -0.0122(17)
C15 0.065(2) 0.079(2) 0.0295(17) -0.0016(16) -0.0004(16) 0.0178(19)
C16 0.0248(15) 0.0307(15) 0.0292(14) -0.0041(12) 0.0014(11) 0.0012(12)
C17 0.0235(15) 0.0426(17) 0.0348(16) 0.0049(13) -0.0011(12) -0.0059(13)
C18 0.0316(17) 0.0406(18) 0.0457(17) 0.0094(15) 0.0008(13) -0.0028(14)
C19 0.048(2) 0.0461(19) 0.060(2) 0.0173(17) -0.0003(17) -0.0035(16)
C20 0.048(2) 0.073(3) 0.059(2) 0.0332(19) 0.0009(18) -0.0059(19)
C21 0.0417(19) 0.084(3) 0.0463(19) 0.0231(19) 0.0128(15) 0.0016(19)
C22 0.0315(17) 0.059(2) 0.0454(18) 0.0090(16) 0.0065(14) 0.0036(15)
C23 0.0227(15) 0.0394(16) 0.0363(16) -0.0012(13) -0.0003(12) 0.0034(12)
C24 0.0259(16) 0.0391(16) 0.0376(16) 0.0016(13) 0.0003(12) 0.0078(12)
C25 0.0308(16) 0.0277(14) 0.0294(14) 0.0004(12) -0.0040(12) 0.0021(12)
C26 0.0271(15) 0.0267(15) 0.0270(14) -0.0019(12) -0.0041(11) -0.0003(12)
C27 0.0252(15) 0.0304(15) 0.0269(14) -0.0015(12) -0.0063(12) -0.0018(12)
C28 0.0279(15) 0.0290(14) 0.0265(14) -0.0018(12) -0.0059(12) 0.0025(12)
C29 0.0305(16) 0.0354(16) 0.0265(14) -0.0014(13) 0.0007(12) 0.0021(13)
C30 0.0314(16) 0.0305(15) 0.0282(15) 0.0005(12) -0.0044(12) -0.0014(12)
C31 0.0323(16) 0.0246(14) 0.0327(15) -0.0002(12) -0.0027(12) 0.0002(12)
C32 0.0388(17) 0.0299(15) 0.0277(14) -0.0008(12) -0.0021(12) 0.0022(13)
C33 0.055(2) 0.0336(17) 0.0502(19) -0.0098(14) -0.0120(16) 0.0031(14)
C34 0.0429(18) 0.0365(16) 0.0371(16) 0.0011(13) -0.0039(13) 0.0088(13)
C35 0.079(2) 0.0369(17) 0.0378(17) -0.0020(14) 0.0101(16) 0.0145(16)
C36 0.0374(17) 0.0334(16) 0.0338(15) 0.0046(13) 0.0022(13) -0.0013(13)
C37 0.076(2) 0.0363(18) 0.058(2) 0.0052(16) 0.0201(18) -0.0122(16)
C38 0.0393(18) 0.060(2) 0.0500(19) 0.0223(16) -0.0042(15) -0.0003(15)
C39 0.0371(18) 0.0468(18) 0.0439(17) 0.0086(15) 0.0002(14) -0.0069(14)

loop_
_atom_type_symbol
_atom_type_description
_atom_type_scat_dispersion_real
_atom_type_scat_dispersion_imag
_atom_type_scat_source
C C 0.0033 0.0016 'International Tables Vol C Tables 4.2.6.8 and 6.1.1.4'
H H 0.0000 0.0000 'International Tables Vol C Tables 4.2.6.8 and 6.1.1.4'
N N 0.0061 0.0033 'International Tables Vol C Tables 4.2.6.8 and 6.1.1.4'
O O 0.0106 0.0060 'International Tables Vol C Tables 4.2.6.8 and 6.1.1.4'
Al Al 0.0645 0.0514 'International Tables Vol C Tables 4.2.6.8 and 6.1.1.4'

loop_
_geom_angle_atom_site_label_1
_geom_angle_atom_site_label_2
_geom_angle_atom_site_label_3
_geom_angle
O1 Al1 O2 93.74(8)
O1 Al1 C1 126.88(11)
O2 Al1 C1 97.56(10)
O1 Al1 N1 116.83(9)
O2 Al1 N1 90.12(8)
C1 Al1 N1 114.87(11)
O1 Al1 N2 85.58(8)
O2 Al1 N2 165.36(8)
C1 Al1 N2 94.50(10)
N1 Al1 N2 77.25(8)
C2 O1 Al1 138.46(15)
C25 N1 C24 116.3(2)
C25 N1 Al1 124.15(18)
C24 N1 Al1 119.44(16)
Al1 C1 H1A 109.5
Al1 C1 H1B 109.5
H1A C1 H1B 109.5
Al1 C1 H1C 109.5
H1A C1 H1C 109.5
H1B C1 H1C 109.5
C27 O2 Al1 133.31(16)
C17 N2 C23 111.05(19)
C17 N2 C16 109.05(19)
C23 N2 C16 111.71(19)
C17 N2 Al1 120.86(16)
C23 N2 Al1 100.04(15)
C16 N2 Al1 103.71(14)
O1 C2 C3 119.6(2)
O1 C2 C7 120.7(2)
C3 C2 C7 119.8(2)
C4 C3 C2 120.4(2)
C4 C3 C16 120.9(2)
C2 C3 C16 118.7(2)
C5 C4 C3 122.2(2)
C5 C4 H4 118.9
C3 C4 H4 118.9
C4 C5 C6 115.9(2)
C4 C5 C12 122.9(2)
C6 C5 C12 121.1(2)
C7 C6 C5 124.5(2)
C7 C6 H6 117.7
C5 C6 H6 117.7
C6 C7 C2 117.1(2)
C6 C7 C8 120.7(2)
C2 C7 C8 122.2(2)
C10 C8 C11 107.6(2)
C10 C8 C9 109.4(2)
C11 C8 C9 107.5(2)
C10 C8 C7 109.5(2)
C11 C8 C7 112.5(2)
C9 C8 C7 110.3(2)
C8 C9 H9A 109.5
C8 C9 H9B 109.5
H9A C9 H9B 109.5
C8 C9 H9C 109.5
H9A C9 H9C 109.5
H9B C9 H9C 109.5
C8 C10 H10A 109.5
C8 C10 H10B 109.5
H10A C10 H10B 109.5
C8 C10 H10C 109.5
H10A C10 H10C 109.5
H10B C10 H10C 109.5
C8 C11 H11A 109.5
C8 C11 H11B 109.5
H11A C11 H11B 109.5
C8 C11 H11C 109.5
H11A C11 H11C 109.5
H11B C11 H11C 109.5
C15 C12 C13 108.4(2)
C15 C12 C5 111.6(2)
C13 C12 C5 110.9(2)
C15 C12 C14 108.2(3)
C13 C12 C14 108.7(2)
C5 C12 C14 108.9(2)
C12 C13 H13A 109.5
C12 C13 H13B 109.5
H13A C13 H13B 109.5
C12 C13 H13C 109.5
H13A C13 H13C 109.5
H13B C13 H13C 109.5
C12 C14 H14A 109.5
C12 C14 H14B 109.5
H14A C14 H14B 109.5
C12 C14 H14C 109.5
H14A C14 H14C 109.5
H14B C14 H14C 109.5
C12 C15 H15A 109.5
C12 C15 H15B 109.5
H15A C15 H15B 109.5
C12 C15 H15C 109.5
H15A C15 H15C 109.5
H15B C15 H15C 109.5
C3 C16 N2 110.2(2)
C3 C16 H16A 109.6
N2 C16 H16A 109.6
C3 C16 H16B 109.6
N2 C16 H16B 109.6
H16A C16 H16B 108.1
C18 C17 C22 119.3(3)
C18 C17 N2 119.9(2)
C22 C17 N2 120.8(2)
C19 C18 C17 120.4(3)
C19 C18 H18 119.8
C17 C18 H18 119.8
C20 C19 C18 120.6(3)
C20 C19 H19 119.7
C18 C19 H19 119.7
C19 C20 C21 119.5(3)
C19 C20 H20 120.3
C21 C20 H20 120.3
C20 C21 C22 120.4(3)
C20 C21 H21 119.8
C22 C21 H21 119.8
C17 C22 C21 119.8(3)
C17 C22 H22 120.1
C21 C22 H22 120.1
N2 C23 C24 110.5(2)
N2 C23 H23A 109.6
C24 C23 H23A 109.6
N2 C23 H23B 109.6
C24 C23 H23B 109.6
H23A C23 H23B 108.1
N1 C24 C23 109.6(2)
N1 C24 H24A 109.7
C23 C24 H24A 109.7
N1 C24 H24B 109.7
C23 C24 H24B 109.7
H24A C24 H24B 108.2
N1 C25 C26 126.6(2)
N1 C25 H25 116.7
C26 C25 H25 116.7
C31 C26 C27 120.9(2)
C31 C26 C25 117.9(2)
C27 C26 C25 121.1(2)
O2 C27 C26 120.2(2)
O2 C27 C28 121.3(2)
C26 C27 C28 118.4(2)
C29 C28 C27 117.0(2)
C29 C28 C32 122.4(2)
C27 C28 C32 120.6(2)
C28 C29 C30 125.6(2)
C28 C29 H29 117.2
C30 C29 H29 117.2
C31 C30 C29 115.7(2)
C31 C30 C36 122.5(2)
C29 C30 C36 121.5(2)
C30 C31 C26 122.0(2)
C30 C31 H31 119.0
C26 C31 H31 119.0
C35 C32 C33 107.4(2)
C35 C32 C34 107.7(2)
C33 C32 C34 109.4(2)
C35 C32 C28 111.5(2)
C33 C32 C28 110.2(2)
C34 C32 C28 110.6(2)
C32 C33 H33A 109.5
C32 C33 H33B 109.5
H33A C33 H33B 109.5
C32 C33 H33C 109.5
H33A C33 H33C 109.5
H33B C33 H33C 109.5
C32 C34 H34A 109.5
C32 C34 H34B 109.5
H34A C34 H34B 109.5
C32 C34 H34C 109.5
H34A C34 H34C 109.5
H34B C34 H34C 109.5
C32 C35 H35A 109.5
C32 C35 H35B 109.5
H35A C35 H35B 109.5
C32 C35 H35C 109.5
H35A C35 H35C 109.5
H35B C35 H35C 109.5
C37 C36 C30 111.2(2)
C37 C36 C39 107.9(2)
C30 C36 C39 111.4(2)
C37 C36 C38 109.4(2)
C30 C36 C38 108.9(2)
C39 C36 C38 107.9(2)
C36 C37 H37A 109.5
C36 C37 H37B 109.5
H37A C37 H37B 109.5
C36 C37 H37C 109.5
H37A C37 H37C 109.5
H37B C37 H37C 109.5
C36 C38 H38A 109.5
C36 C38 H38B 109.5
H38A C38 H38B 109.5
C36 C38 H38C 109.5
H38A C38 H38C 109.5
H38B C38 H38C 109.5
C36 C39 H39A 109.5
C36 C39 H39B 109.5
H39A C39 H39B 109.5
C36 C39 H39C 109.5
H39A C39 H39C 109.5
H39B C39 H39C 109.5

loop_
_geom_bond_atom_site_label_1
_geom_bond_atom_site_label_2
_geom_bond_distance
Al1 O1 1.7701(17)
Al1 O2 1.8193(18)
Al1 C1 1.957(3)
Al1 N1 1.958(2)
Al1 N2 2.315(2)
O1 C2 1.353(3)
N1 C25 1.303(3)
N1 C24 1.477(3)
C1 H1A 0.9800
C1 H1B 0.9800
C1 H1C 0.9800
O2 C27 1.314(3)
N2 C17 1.467(3)
N2 C23 1.486(3)
N2 C16 1.503(3)
C2 C3 1.399(3)
C2 C7 1.414(3)
C3 C4 1.393(3)
C3 C16 1.501(3)
C4 C5 1.390(4)
C4 H4 0.9500
C5 C6 1.404(4)
C5 C12 1.539(4)
C6 C7 1.400(4)
C6 H6 0.9500
C7 C8 1.541(3)
C8 C10 1.531(4)
C8 C11 1.535(4)
C8 C9 1.541(4)
C9 H9A 0.9800
C9 H9B 0.9800
C9 H9C 0.9800
C10 H10A 0.9800
C10 H10B 0.9800
C10 H10C 0.9800
C11 H11A 0.9800
C11 H11B 0.9800
C11 H11C 0.9800
C12 C15 1.523(4)
C12 C13 1.531(4)
C12 C14 1.541(4)
C13 H13A 0.9800
C13 H13B 0.9800
C13 H13C 0.9800
C14 H14A 0.9800
C14 H14B 0.9800
C14 H14C 0.9800
C15 H15A 0.9800
C15 H15B 0.9800
C15 H15C 0.9800
C16 H16A 0.9900
C16 H16B 0.9900
C17 C18 1.386(4)
C17 C22 1.391(4)
C18 C19 1.385(4)
C18 H18 0.9500
C19 C20 1.376(4)
C19 H19 0.9500
C20 C21 1.383(5)
C20 H20 0.9500
C21 C22 1.395(4)
C21 H21 0.9500
C22 H22 0.9500
C23 C24 1.512(4)
C23 H23A 0.9900
C23 H23B 0.9900
C24 H24A 0.9900
C24 H24B 0.9900
C25 C26 1.430(3)
C25 H25 0.9500
C26 C31 1.408(3)
C26 C27 1.417(3)
C27 C28 1.426(3)
C28 C29 1.389(3)
C28 C32 1.541(3)
C29 C30 1.412(3)
C29 H29 0.9500
C30 C31 1.373(4)
C30 C36 1.533(4)
C31 H31 0.9500
C32 C35 1.529(4)
C32 C33 1.531(4)
C32 C34 1.539(3)
C33 H33A 0.9800
C33 H33B 0.9800
C33 H33C 0.9800
C34 H34A 0.9800
C34 H34B 0.9800
C34 H34C 0.9800
C35 H35A 0.9800
C35 H35B 0.9800
C35 H35C 0.9800
C36 C37 1.528(4)
C36 C39 1.534(4)
C36 C38 1.543(4)
C37 H37A 0.9800
C37 H37B 0.9800
C37 H37C 0.9800
C38 H38A 0.9800
C38 H38B 0.9800
C38 H38C 0.9800
C39 H39A 0.9800
C39 H39B 0.9800
C39 H39C 0.9800
